data_1555155
loop_
_publ_author_name
'Xiao, Xinsheng'
'Xie, Ying'
'Bai, Siyi'
'Deng, Yuanfu'
'Jiang, Huanfeng'
'Zeng, Wei'

_publ_section_title
;
 Transition-Metal-Free Tandem Chlorocyclization of Amines with Carboxylic
 Acids: Access to Chloroimidazo[1,2-\a]pyridines.
;
_journal_issue 16
_journal_name_full 'Organic letters'
_journal_page_first 3998
_journal_page_last 4001
_journal_paper_doi 10.1021/acs.orglett.5b01868
_journal_volume 17
_journal_year 2015
_chemical_formula_sum 'C19 H14 Cl N2 O P'
_chemical_formula_weight 352.74
_space_group_IT_number 14
_space_group_name_Hall '-P 2ybc'
_space_group_name_H-M_alt 'P 1 21/c 1'
_symmetry_cell_setting monoclinic
_symmetry_space_group_name_H-M 'P 1 21/c 1'
_atom_sites_solution_hydrogens geom
_atom_sites_solution_primary direct
_atom_sites_solution_secondary difmap
_audit_creation_method SHELXL-97
_cell_angle_alpha 90.00
_cell_angle_beta 103.621(2)
_cell_angle_gamma 90.00
_cell_formula_units_Z 4
_cell_length_a 11.949(2)
_cell_length_b 8.5662(17)
_cell_length_c 17.479(3)
_cell_measurement_reflns_used 9085
_cell_measurement_temperature 296(2)
_cell_measurement_theta_max 27.49
_cell_measurement_theta_min 2.66
_cell_volume 1738.8(5)
_computing_cell_refinement 'Bruker SMART'
_computing_data_collection 'Bruker SMART'
_computing_data_reduction 'Bruker SAINT'
_computing_molecular_graphics 'Bruker SHELXTL'
_computing_publication_material 'Bruker SHELXTL'
_computing_structure_refinement 'SHELXL-97 (Sheldrick, 1997)'
_computing_structure_solution 'SHELXS-97 (Sheldrick, 1990)'
_diffrn_ambient_temperature 296(2)
_diffrn_measured_fraction_theta_full 0.980
_diffrn_measured_fraction_theta_max 0.980
_diffrn_measurement_device_type 'CCD area detector'
_diffrn_measurement_method 'phi and omega scans'
_diffrn_radiation_monochromator graphite
_diffrn_radiation_source 'fine-focus sealed tube'
_diffrn_radiation_type MoK\a
_diffrn_radiation_wavelength 0.71073
_diffrn_reflns_av_R_equivalents 0.0170
_diffrn_reflns_av_sigmaI/netI 0.0120
_diffrn_reflns_limit_h_max 15
_diffrn_reflns_limit_h_min -15
_diffrn_reflns_limit_k_max 10
_diffrn_reflns_limit_k_min -11
_diffrn_reflns_limit_l_max 22
_diffrn_reflns_limit_l_min -21
_diffrn_reflns_number 16612
_diffrn_reflns_theta_full 27.48
_diffrn_reflns_theta_max 27.48
_diffrn_reflns_theta_min 1.75
_exptl_absorpt_coefficient_mu 0.319
_exptl_absorpt_correction_T_max 0.8884
_exptl_absorpt_correction_T_min 0.8697
_exptl_absorpt_correction_type multi-scan
_exptl_crystal_colour colorless
_exptl_crystal_density_diffrn 1.348
_exptl_crystal_density_method 'not measured'
_exptl_crystal_description BLOCK
_exptl_crystal_F_000 728
_exptl_crystal_size_max 0.45
_exptl_crystal_size_mid 0.42
_exptl_crystal_size_min 0.38
_refine_diff_density_max 0.299
_refine_diff_density_min -0.309
_refine_diff_density_rms 0.040
_refine_ls_extinction_coef 0.0215(13)
_refine_ls_extinction_expression Fc^*^=kFc[1+0.001xFc^2^\l^3^/sin(2\q)]^-1/4^
_refine_ls_extinction_method SHELXL
_refine_ls_goodness_of_fit_ref 1.045
_refine_ls_hydrogen_treatment mixed
_refine_ls_matrix_type full
_refine_ls_number_parameters 218
_refine_ls_number_reflns 3912
_refine_ls_number_restraints 0
_refine_ls_restrained_S_all 1.045
_refine_ls_R_factor_all 0.0374
_refine_ls_R_factor_gt 0.0335
_refine_ls_shift/su_max 0.001
_refine_ls_shift/su_mean 0.000
_refine_ls_structure_factor_coef Fsqd
_refine_ls_weighting_details 'calc w=1/[\s^2^(Fo^2^)+(0.0456P)^2^+0.5787P] where P=(Fo^2^+2Fc^2^)/3'
_refine_ls_weighting_scheme calc
_refine_ls_wR_factor_gt 0.0895
_refine_ls_wR_factor_ref 0.0933
_reflns_number_gt 3503
_reflns_number_total 3912
_reflns_threshold_expression >2sigma(I)
_cod_data_source_file ol5b01868_si_007.cif
_cod_data_source_block 1506231_0m
_cod_depositor_comments
;
The following automatic conversions were performed:

data item '_symmetry_cell_setting' value 'Monoclinic' was changed to
'monoclinic' in accordance with the
/home/saulius/struct/COD-crude-data/automatic-downloads/DataCite-retrospective/ACS/depositions/lib/dictionaries/cif_core.dic
dictionary named 'cif_core.dic' version 2.4.2 last updated on
2011-04-26.

Automatic conversion script
Id: cif_fix_values 6909 2019-04-08 15:41:33Z antanas 
;
_cod_original_cell_volume 1738.7(6)
_cod_original_sg_symbol_H-M P2(1)/c
_cod_database_code 1555155

loop_
_symmetry_equiv_pos_as_xyz
'x, y, z'
'-x, y+1/2, -z+1/2'
'-x, -y, -z'
'x, -y-1/2, z-1/2'

loop_
_atom_site_label
_atom_site_type_symbol
_atom_site_fract_x
_atom_site_fract_y
_atom_site_fract_z
_atom_site_U_iso_or_equiv
_atom_site_adp_type
_atom_site_occupancy
_atom_site_symmetry_multiplicity
_atom_site_calc_flag
_atom_site_refinement_flags
P1 P 0.72744(3) 0.91713(4) 0.12849(2) 0.03521(11) Uani 1 1 d .
Cl1 Cl 0.95990(4) 1.02956(5) 0.29692(2) 0.05663(14) Uani 1 1 d .
N2 N 1.07618(10) 0.93319(15) 0.19436(8) 0.0478(3) Uani 1 1 d .
C1 C 0.88136(11) 0.90229(15) 0.14872(8) 0.0351(3) Uani 1 1 d .
C8 C 0.69386(11) 1.11678(16) 0.09895(8) 0.0367(3) Uani 1 1 d .
N1 N 0.93796(10) 0.84763(14) 0.09229(7) 0.0394(3) Uani 1 1 d .
O1 O 0.67218(9) 0.80575(12) 0.06587(7) 0.0494(3) Uani 1 1 d .
C13 C 0.73772(13) 1.24368(18) 0.14649(10) 0.0464(3) Uani 1 1 d .
H13 H 0.7833 1.2270 0.1968 0.056 Uiso 1 1 calc R
C2 C 0.97152(12) 0.95177(16) 0.20862(8) 0.0395(3) Uani 1 1 d .
C9 C 0.62530(12) 1.14317(18) 0.02415(9) 0.0446(3) Uani 1 1 d .
H9 H 0.5955 1.0593 -0.0080 0.054 Uiso 1 1 calc R
C14 C 0.68754(12) 0.88514(17) 0.22019(9) 0.0421(3) Uani 1 1 d .
C11 C 0.64591(14) 1.41984(19) 0.04459(12) 0.0550(4) Uani 1 1 d .
H11 H 0.6304 1.5213 0.0262 0.066 Uiso 1 1 calc R
C3 C 1.05494(12) 0.86847(18) 0.12322(10) 0.0462(3) Uani 1 1 d .
C19 C 0.73136(14) 0.75706(19) 0.26642(10) 0.0493(3) Uani 1 1 d .
H19 H 0.7888 0.6965 0.2535 0.059 Uiso 1 1 calc R
C10 C 0.60126(14) 1.2957(2) -0.00260(11) 0.0560(4) Uani 1 1 d .
H10 H 0.5548 1.3134 -0.0526 0.067 Uiso 1 1 calc R
C15 C 0.60179(16) 0.9744(2) 0.24081(12) 0.0627(5) Uani 1 1 d .
H15 H 0.5719 1.0609 0.2108 0.075 Uiso 1 1 calc R
C7 C 0.89586(16) 0.7793(2) 0.02029(10) 0.0576(4) Uani 1 1 d .
H7 H 0.8171 0.7653 0.0008 0.069 Uiso 1 1 calc R
C17 C 0.60535(19) 0.8083(3) 0.35161(12) 0.0737(6) Uani 1 1 d .
H17 H 0.5783 0.7831 0.3958 0.088 Uiso 1 1 calc R
C12 C 0.71366(14) 1.39457(18) 0.11908(11) 0.0527(4) Uani 1 1 d .
H12 H 0.7432 1.4789 0.1510 0.063 Uiso 1 1 calc R
C18 C 0.68991(18) 0.7193(2) 0.33158(11) 0.0637(5) Uani 1 1 d .
H18 H 0.7195 0.6332 0.3621 0.076 Uiso 1 1 calc R
C16 C 0.5611(2) 0.9342(3) 0.30613(14) 0.0788(6) Uani 1 1 d .
H16 H 0.5031 0.9934 0.3192 0.095 Uiso 1 1 calc R
C4 C 1.13232(16) 0.8170(2) 0.07879(13) 0.0675(5) Uani 1 1 d .
H4 H 1.2113 0.8288 0.0982 0.081 Uiso 1 1 calc R
C5 C 1.0906(2) 0.7504(3) 0.00779(15) 0.0796(6) Uani 1 1 d .
H5 H 1.1412 0.7159 -0.0217 0.096 Uiso 1 1 calc R
C6 C 0.9721(2) 0.7327(3) -0.02180(12) 0.0766(6) Uani 1 1 d .
H6 H 0.9449 0.6883 -0.0712 0.092 Uiso 1 1 calc R

loop_
_atom_site_aniso_label
_atom_site_aniso_U_11
_atom_site_aniso_U_22
_atom_site_aniso_U_33
_atom_site_aniso_U_23
_atom_site_aniso_U_13
_atom_site_aniso_U_12
P1 0.03164(18) 0.03106(18) 0.0417(2) -0.00321(13) 0.00608(13) 0.00060(12)
Cl1 0.0605(2) 0.0566(2) 0.0478(2) -0.01585(17) 0.00275(17) -0.00386(18)
N2 0.0349(6) 0.0446(7) 0.0625(8) 0.0032(6) 0.0086(5) -0.0027(5)
C1 0.0341(6) 0.0332(6) 0.0380(6) -0.0015(5) 0.0083(5) 0.0036(5)
C8 0.0305(6) 0.0343(6) 0.0453(7) 0.0007(5) 0.0090(5) 0.0022(5)
N1 0.0406(6) 0.0382(6) 0.0412(6) 0.0038(5) 0.0132(5) 0.0062(5)
O1 0.0447(5) 0.0415(6) 0.0569(6) -0.0119(5) 0.0018(5) -0.0042(4)
C13 0.0470(8) 0.0389(7) 0.0511(8) -0.0042(6) 0.0069(6) 0.0034(6)
C2 0.0385(7) 0.0331(6) 0.0450(7) -0.0006(5) 0.0062(6) 0.0000(5)
C9 0.0341(6) 0.0452(8) 0.0509(8) 0.0019(6) 0.0030(6) -0.0016(6)
C14 0.0370(7) 0.0404(7) 0.0499(8) 0.0001(6) 0.0126(6) -0.0028(6)
C11 0.0429(8) 0.0399(8) 0.0837(12) 0.0145(8) 0.0178(8) 0.0082(6)
C3 0.0391(7) 0.0424(7) 0.0601(9) 0.0091(7) 0.0180(6) 0.0028(6)
C19 0.0513(8) 0.0439(8) 0.0518(9) 0.0013(6) 0.0103(7) -0.0018(6)
C10 0.0419(8) 0.0575(10) 0.0639(10) 0.0179(8) 0.0028(7) 0.0065(7)
C15 0.0570(10) 0.0617(11) 0.0773(12) 0.0102(9) 0.0314(9) 0.0136(8)
C7 0.0603(10) 0.0687(11) 0.0442(8) -0.0087(8) 0.0127(7) 0.0104(8)
C17 0.0848(14) 0.0825(14) 0.0634(11) -0.0017(10) 0.0366(11) -0.0231(11)
C12 0.0495(8) 0.0352(7) 0.0749(11) -0.0062(7) 0.0177(8) 0.0015(6)
C18 0.0772(12) 0.0588(10) 0.0535(10) 0.0084(8) 0.0124(9) -0.0143(9)
C16 0.0729(13) 0.0876(15) 0.0923(16) -0.0004(13) 0.0522(12) 0.0043(11)
C4 0.0514(9) 0.0706(12) 0.0910(15) 0.0069(11) 0.0381(10) 0.0060(9)
C5 0.0795(14) 0.0893(16) 0.0870(15) -0.0027(12) 0.0535(12) 0.0126(12)
C6 0.0892(15) 0.0918(16) 0.0567(11) -0.0132(10) 0.0331(10) 0.0135(12)

loop_
_atom_type_symbol
_atom_type_description
_atom_type_scat_dispersion_real
_atom_type_scat_dispersion_imag
_atom_type_scat_source
C C 0.0033 0.0016 'International Tables Vol C Tables 4.2.6.8 and 6.1.1.4'
H H 0.0000 0.0000 'International Tables Vol C Tables 4.2.6.8 and 6.1.1.4'
N N 0.0061 0.0033 'International Tables Vol C Tables 4.2.6.8 and 6.1.1.4'
O O 0.0106 0.0060 'International Tables Vol C Tables 4.2.6.8 and 6.1.1.4'
P P 0.1023 0.0942 'International Tables Vol C Tables 4.2.6.8 and 6.1.1.4'
Cl Cl 0.1484 0.1585 'International Tables Vol C Tables 4.2.6.8 and 6.1.1.4'

loop_
_geom_angle_atom_site_label_1
_geom_angle_atom_site_label_2
_geom_angle_atom_site_label_3
_geom_angle
O1 P1 C1 110.93(6)
O1 P1 C14 113.21(7)
C1 P1 C14 106.76(6)
O1 P1 C8 111.59(7)
C1 P1 C8 105.79(6)
C14 P1 C8 108.17(7)
C3 N2 C2 104.01(12)
C2 C1 N1 102.52(12)
C2 C1 P1 135.13(11)
N1 C1 P1 121.82(10)
C9 C8 C13 119.36(13)
C9 C8 P1 117.77(11)
C13 C8 P1 122.81(11)
C7 N1 C3 122.07(13)
C7 N1 C1 130.91(13)
C3 N1 C1 106.97(12)
C12 C13 C8 120.23(15)
C12 C13 H13 119.9
C8 C13 H13 119.9
N2 C2 C1 114.71(13)
N2 C2 Cl1 119.32(11)
C1 C2 Cl1 125.97(11)
C8 C9 C10 119.84(15)
C8 C9 H9 120.1
C10 C9 H9 120.1
C19 C14 C15 118.84(15)
C19 C14 P1 119.74(12)
C15 C14 P1 120.87(13)
C10 C11 C12 120.25(15)
C10 C11 H11 119.9
C12 C11 H11 119.9
N2 C3 N1 111.78(13)
N2 C3 C4 129.74(16)
N1 C3 C4 118.45(16)
C18 C19 C14 120.29(16)
C18 C19 H19 119.9
C14 C19 H19 119.9
C11 C10 C9 120.24(15)
C11 C10 H10 119.9
C9 C10 H10 119.9
C16 C15 C14 119.96(18)
C16 C15 H15 120.0
C14 C15 H15 120.0
C6 C7 N1 118.32(18)
C6 C7 H7 120.8
N1 C7 H7 120.8
C16 C17 C18 119.66(18)
C16 C17 H17 120.2
C18 C17 H17 120.2
C11 C12 C13 120.08(15)
C11 C12 H12 120.0
C13 C12 H12 120.0
C17 C18 C19 120.49(18)
C17 C18 H18 119.8
C19 C18 H18 119.8
C17 C16 C15 120.74(19)
C17 C16 H16 119.6
C15 C16 H16 119.6
C5 C4 C3 119.33(18)
C5 C4 H4 120.3
C3 C4 H4 120.3
C4 C5 C6 120.61(17)
C4 C5 H5 119.7
C6 C5 H5 119.7
C7 C6 C5 121.2(2)
C7 C6 H6 119.4
C5 C6 H6 119.4

loop_
_geom_bond_atom_site_label_1
_geom_bond_atom_site_label_2
_geom_bond_distance
P1 O1 1.4846(11)
P1 C1 1.7938(14)
P1 C14 1.7976(15)
P1 C8 1.8041(14)
Cl1 C2 1.7164(15)
N2 C3 1.330(2)
N2 C2 1.3410(19)
C1 C2 1.3802(19)
C1 N1 1.4012(17)
C8 C9 1.388(2)
C8 C13 1.393(2)
N1 C7 1.371(2)
N1 C3 1.3864(19)
C13 C12 1.385(2)
C13 H13 0.9300
C9 C10 1.394(2)
C9 H9 0.9300
C14 C19 1.390(2)
C14 C15 1.392(2)
C11 C10 1.374(3)
C11 C12 1.379(3)
C11 H11 0.9300
C3 C4 1.411(2)
C19 C18 1.383(2)
C19 H19 0.9300
C10 H10 0.9300
C15 C16 1.386(3)
C15 H15 0.9300
C7 C6 1.359(2)
C7 H7 0.9300
C17 C16 1.370(3)
C17 C18 1.375(3)
C17 H17 0.9300
C12 H12 0.9300
C18 H18 0.9300
C16 H16 0.9300
C4 C5 1.350(3)
C4 H4 0.9300
C5 C6 1.396(3)
C5 H5 0.9300
C6 H6 0.9300

loop_
_geom_torsion_atom_site_label_1
_geom_torsion_atom_site_label_2
_geom_torsion_atom_site_label_3
_geom_torsion_atom_site_label_4
_geom_torsion
O1 P1 C1 C2 -164.70(14)
C14 P1 C1 C2 -40.94(16)
C8 P1 C1 C2 74.13(16)
O1 P1 C1 N1 25.31(13)
C14 P1 C1 N1 149.07(11)
C8 P1 C1 N1 -95.86(12)
O1 P1 C8 C9 -1.13(13)
C1 P1 C8 C9 119.61(11)
C14 P1 C8 C9 -126.30(11)
O1 P1 C8 C13 -178.29(12)
C1 P1 C8 C13 -57.56(13)
C14 P1 C8 C13 56.54(13)
C2 C1 N1 C7 177.81(16)
P1 C1 N1 C7 -9.4(2)
C2 C1 N1 C3 0.23(14)
P1 C1 N1 C3 173.02(10)
C9 C8 C13 C12 -0.4(2)
P1 C8 C13 C12 176.70(12)
C3 N2 C2 C1 -0.46(17)
C3 N2 C2 Cl1 178.66(11)
N1 C1 C2 N2 0.14(16)
P1 C1 C2 N2 -171.16(12)
N1 C1 C2 Cl1 -178.92(10)
P1 C1 C2 Cl1 9.8(2)
C13 C8 C9 C10 0.1(2)
P1 C8 C9 C10 -177.17(12)
O1 P1 C14 C19 73.03(13)
C1 P1 C14 C19 -49.32(13)
C8 P1 C14 C19 -162.77(12)
O1 P1 C14 C15 -98.38(15)
C1 P1 C14 C15 139.27(14)
C8 P1 C14 C15 25.82(16)
C2 N2 C3 N1 0.60(16)
C2 N2 C3 C4 -177.37(17)
C7 N1 C3 N2 -178.38(14)
C1 N1 C3 N2 -0.54(16)
C7 N1 C3 C4 -0.2(2)
C1 N1 C3 C4 177.68(14)
C15 C14 C19 C18 0.2(2)
P1 C14 C19 C18 -171.42(13)
C12 C11 C10 C9 -0.8(3)
C8 C9 C10 C11 0.5(2)
C19 C14 C15 C16 -0.5(3)
P1 C14 C15 C16 171.03(17)
C3 N1 C7 C6 -0.7(3)
C1 N1 C7 C6 -178.00(17)
C10 C11 C12 C13 0.5(3)
C8 C13 C12 C11 0.1(2)
C16 C17 C18 C19 0.7(3)
C14 C19 C18 C17 -0.3(3)
C18 C17 C16 C15 -1.0(4)
C14 C15 C16 C17 0.9(3)
N2 C3 C4 C5 178.28(19)
N1 C3 C4 C5 0.4(3)
C3 C4 C5 C6 0.2(3)
N1 C7 C6 C5 1.4(3)
C4 C5 C6 C7 -1.1(4)
